data_4084395
loop_
_publ_author_name
'Mutoh, Yuichiro'
'Sakigawara, Masahiro'
'Niiyama, Ippei'
'Saito, Shinichi'
'Ishii, Youichi'

_publ_section_title
;
 Synthesis of Rhodium--Primary Thioamide Complexes and Their
 Desulfurization Leading to Rhodium Sulfido Cubane-Type Clusters and
 Nitriles
;
_journal_issue 19
_journal_name_full Organometallics
_journal_page_first 5414
_journal_paper_doi 10.1021/om500714c
_journal_volume 33
_journal_year 2014
_chemical_formula_sum 'C46 H72 F12 O2 P2 Rh4 S4'
_chemical_formula_weight 1486.86
_chemical_name_systematic
;
 ?
;
_space_group_IT_number 2
_symmetry_cell_setting triclinic
_symmetry_space_group_name_Hall '-P 1'
_symmetry_space_group_name_H-M 'P -1'
_atom_sites_solution_hydrogens geom
_atom_sites_solution_primary direct
_atom_sites_solution_secondary difmap
_audit_creation_method SHELXL-97
_cell_angle_alpha 92.265(4)
_cell_angle_beta 95.877(4)
_cell_angle_gamma 91.883(3)
_cell_formula_units_Z 2
_cell_length_a 11.385(3)
_cell_length_b 12.250(3)
_cell_length_c 20.256(4)
_cell_measurement_reflns_used 7054
_cell_measurement_temperature 123.1500
_cell_measurement_theta_max 27.5243
_cell_measurement_theta_min 3.0357
_cell_volume 2806.0(12)
_computing_cell_refinement 'CrystalClear (Rigaku Inc., 2008)'
_computing_data_collection 'CrystalClear (Rigaku Inc., 2008)'
_computing_data_reduction 'CrystalClear (Rigaku Inc., 2008)'
_computing_molecular_graphics 'Yadokari-XG 2009 (Wakita Nemoto et al., 2009)'
_computing_publication_material 'Yadokari-XG 2009 (Wakita,Nemoto et al., 2009)'
_computing_structure_refinement 'SHELXL-97 (Sheldrick, 1997)'
_computing_structure_solution
;
????
;
_diffrn_ambient_temperature 123.1500
_diffrn_detector_area_resol_mean 14.7059
_diffrn_measured_fraction_theta_full 0.955
_diffrn_measured_fraction_theta_max 0.955
_diffrn_measurement_method dtprofit.ref
_diffrn_radiation_monochromator 'Graphite Monochromator'
_diffrn_radiation_source 'Sealed Tube'
_diffrn_radiation_type MoK\a
_diffrn_radiation_wavelength 0.71075
_diffrn_reflns_av_R_equivalents 0.0407
_diffrn_reflns_av_sigmaI/netI 0.0792
_diffrn_reflns_limit_h_max 14
_diffrn_reflns_limit_h_min -10
_diffrn_reflns_limit_k_max 12
_diffrn_reflns_limit_k_min -15
_diffrn_reflns_limit_l_max 26
_diffrn_reflns_limit_l_min -21
_diffrn_reflns_number 21331
_diffrn_reflns_theta_full 27.50
_diffrn_reflns_theta_max 27.50
_diffrn_reflns_theta_min 3.04
_exptl_absorpt_coefficient_mu 1.437
_exptl_absorpt_correction_T_max 1.0000
_exptl_absorpt_correction_T_min 0.7126
_exptl_absorpt_correction_type multi-scan
_exptl_absorpt_process_details 'REQUAB Jacobsen'
_exptl_crystal_colour black
_exptl_crystal_density_diffrn 1.760
_exptl_crystal_density_method 'not measured'
_exptl_crystal_description Prism
_exptl_crystal_F_000 1492
_exptl_crystal_size_max 0.3840
_exptl_crystal_size_mid 0.2480
_exptl_crystal_size_min 0.1040
_refine_diff_density_max 1.098
_refine_diff_density_min -1.301
_refine_diff_density_rms 0.153
_refine_ls_extinction_method none
_refine_ls_goodness_of_fit_ref 1.120
_refine_ls_matrix_type full
_refine_ls_number_parameters 655
_refine_ls_number_reflns 12324
_refine_ls_number_restraints 0
_refine_ls_restrained_S_all 1.120
_refine_ls_R_factor_all 0.0653
_refine_ls_R_factor_gt 0.0499
_refine_ls_shift/su_max 0.001
_refine_ls_shift/su_mean 0.000
_refine_ls_structure_factor_coef Fsqd
_refine_ls_weighting_details 'calc w=1/[\s^2^(Fo^2^)+(0.0389P)^2^+6.4077P] where P=(Fo^2^+2Fc^2^)/3'
_refine_ls_weighting_scheme calc
_refine_ls_wR_factor_gt 0.1130
_refine_ls_wR_factor_ref 0.1269
_reflns_number_gt 9952
_reflns_number_total 12324
_reflns_threshold_expression >2sigma(I)
_cod_data_source_file om500714c_si_002.cif
_cod_data_source_block 5PF6_2
_cod_depositor_comments
;
The following automatic conversions were performed:

'_exptl_absorpt_correction_type' value 'Multi-scan' changed to
'multi-scan' according to
/home/saulius/struct/COD-crude-data--automatic-downloads/rss-feeds/ACS/lib/dictionaries/cif_core.dic
dictionary named 'cif_core.dic' version 2.4.2 from 2011-04-26.

Automatic conversion script
Id: cif_fix_values 2281 2013-09-26 08:29:07Z andrius 

 Adding full bibliography for 4084388--4084398.cif.
;
_cod_original_cell_volume 2806.3(10)
_cod_database_code 4084395

loop_
_symmetry_equiv_pos_as_xyz
'x, y, z'
'-x, -y, -z'

loop_
_atom_site_label
_atom_site_type_symbol
_atom_site_fract_x
_atom_site_fract_y
_atom_site_fract_z
_atom_site_U_iso_or_equiv
_atom_site_adp_type
_atom_site_occupancy
_atom_site_symmetry_multiplicity
_atom_site_calc_flag
_atom_site_refinement_flags
Rh2 Rh 0.25707(3) 0.75521(3) 0.324930(17) 0.01503(9) Uani 1 1 d .
Rh3 Rh 0.16616(4) 0.64340(4) 0.165376(18) 0.01760(10) Uani 1 1 d .
Rh4 Rh 0.47509(3) 0.64580(3) 0.230897(18) 0.01592(10) Uani 1 1 d .
Rh1 Rh 0.25475(3) 0.53016(3) 0.318678(17) 0.01555(9) Uani 1 1 d .
S1 S 0.11026(11) 0.63878(11) 0.27222(6) 0.0166(2) Uani 1 1 d .
S4 S 0.31717(11) 0.76839(11) 0.21649(6) 0.0174(3) Uani 1 1 d .
S2 S 0.41900(11) 0.64777(11) 0.33736(6) 0.0156(2) Uani 1 1 d .
S3 S 0.30913(11) 0.52113(11) 0.20856(6) 0.0166(2) Uani 1 1 d .
P1 P 0.23413(13) 0.15489(13) 0.49145(7) 0.0224(3) Uani 1 1 d .
P2 P 0.85958(18) 0.11775(15) 0.14060(8) 0.0368(4) Uani 1 1 d .
F1 F 0.2758(4) 0.1619(3) 0.41852(17) 0.0446(10) Uani 1 1 d .
F2 F 0.1349(3) 0.0653(3) 0.46399(18) 0.0393(9) Uani 1 1 d .
F5 F 0.3266(3) 0.0609(3) 0.50726(18) 0.0386(9) Uani 1 1 d .
F3 F 0.1936(3) 0.1483(3) 0.56423(16) 0.0408(9) Uani 1 1 d .
F4 F 0.3339(3) 0.2461(3) 0.51838(19) 0.0412(9) Uani 1 1 d .
F6 F 0.1435(3) 0.2504(3) 0.47497(17) 0.0346(8) Uani 1 1 d .
F11 F 0.7495(5) 0.1478(5) 0.0938(3) 0.0855(18) Uani 1 1 d .
F8 F 0.8888(5) 0.0265(4) 0.0882(2) 0.0733(16) Uani 1 1 d .
F9 F 0.7813(7) 0.0340(5) 0.1752(3) 0.117(3) Uani 1 1 d .
F12 F 0.9706(6) 0.0875(6) 0.1871(3) 0.122(3) Uani 1 1 d .
F10 F 0.8349(4) 0.2114(4) 0.1942(2) 0.0598(13) Uani 1 1 d .
F7 F 0.9347(5) 0.2050(5) 0.1054(3) 0.0793(16) Uani 1 1 d .
O2 O 0.3846(8) 0.2766(7) 0.0489(4) 0.100(3) Uani 1 1 d .
O1 O 0.7571(4) 0.3077(4) 0.3739(2) 0.0410(11) Uani 1 1 d .
C11 C 0.2944(5) 0.8446(4) 0.4256(2) 0.0201(11) Uani 1 1 d .
C12 C 0.1698(5) 0.8206(5) 0.4151(2) 0.0196(11) Uani 1 1 d .
C13 C 0.1246(5) 0.8731(4) 0.3562(2) 0.0208(11) Uani 1 1 d .
C14 C 0.2196(5) 0.9298(4) 0.3299(2) 0.0196(11) Uani 1 1 d .
C15 C 0.3268(5) 0.9097(4) 0.3721(2) 0.0187(10) Uani 1 1 d .
C16 C 0.3767(5) 0.8117(5) 0.4825(2) 0.0252(12) Uani 1 1 d .
H16 H 0.3381 0.7550 0.5064 0.030 Uiso 1 1 calc R
H16A H 0.3983 0.8754 0.5126 0.030 Uiso 1 1 calc R
H16B H 0.4481 0.7830 0.4660 0.030 Uiso 1 1 calc R
C17 C 0.0941(5) 0.7667(5) 0.4612(3) 0.0255(12) Uani 1 1 d .
H17 H 0.0538 0.8226 0.4854 0.031 Uiso 1 1 calc R
H17A H 0.1435 0.7249 0.4928 0.031 Uiso 1 1 calc R
H17B H 0.0353 0.7174 0.4355 0.031 Uiso 1 1 calc R
C18 C -0.0036(5) 0.8767(5) 0.3311(3) 0.0288(13) Uani 1 1 d .
H18 H -0.0112 0.9016 0.2855 0.035 Uiso 1 1 calc R
H18A H -0.0427 0.9274 0.3596 0.035 Uiso 1 1 calc R
H18B H -0.0407 0.8035 0.3318 0.035 Uiso 1 1 calc R
C19 C 0.2086(6) 1.0028(5) 0.2734(3) 0.0303(13) Uani 1 1 d .
H19 H 0.1837 1.0746 0.2886 0.036 Uiso 1 1 calc R
H19A H 0.1497 0.9713 0.2386 0.036 Uiso 1 1 calc R
H19B H 0.2851 1.0111 0.2556 0.036 Uiso 1 1 calc R
C20 C 0.4455(5) 0.9595(5) 0.3668(3) 0.0295(13) Uani 1 1 d .
H20 H 0.5056 0.9160 0.3905 0.035 Uiso 1 1 calc R
H20A H 0.4501 1.0341 0.3865 0.035 Uiso 1 1 calc R
H20B H 0.4594 0.9615 0.3199 0.035 Uiso 1 1 calc R
C21 C 0.0038(5) 0.5784(5) 0.1090(2) 0.0267(13) Uani 1 1 d .
C22 C 0.0006(5) 0.6953(5) 0.1125(2) 0.0246(12) Uani 1 1 d .
C23 C 0.0966(5) 0.7390(5) 0.0803(2) 0.0237(12) Uani 1 1 d .
C24 C 0.1611(5) 0.6487(5) 0.0573(2) 0.0254(13) Uani 1 1 d .
C25 C 0.1024(5) 0.5485(5) 0.0740(2) 0.0293(14) Uani 1 1 d .
C26 C -0.0870(6) 0.5029(6) 0.1332(3) 0.0431(18) Uani 1 1 d .
H26 H -0.0593 0.4280 0.1322 0.052 Uiso 1 1 calc R
H26A H -0.1614 0.5060 0.1044 0.052 Uiso 1 1 calc R
H26B H -0.0998 0.5253 0.1788 0.052 Uiso 1 1 calc R
C27 C -0.0925(6) 0.7615(6) 0.1406(3) 0.0393(16) Uani 1 1 d .
H27 H -0.1631 0.7605 0.1084 0.047 Uiso 1 1 calc R
H27A H -0.0625 0.8370 0.1498 0.047 Uiso 1 1 calc R
H27B H -0.1129 0.7301 0.1819 0.047 Uiso 1 1 calc R
C28 C 0.1258(6) 0.8554(5) 0.0711(3) 0.0334(14) Uani 1 1 d .
H28 H 0.0915 0.9007 0.1047 0.040 Uiso 1 1 calc R
H28A H 0.0934 0.8752 0.0267 0.040 Uiso 1 1 calc R
H28B H 0.2118 0.8675 0.0759 0.040 Uiso 1 1 calc R
C29 C 0.2642(6) 0.6574(6) 0.0167(3) 0.0373(16) Uani 1 1 d .
H29 H 0.3183 0.7174 0.0352 0.045 Uiso 1 1 calc R
H29A H 0.2356 0.6718 -0.0293 0.045 Uiso 1 1 calc R
H29B H 0.3060 0.5887 0.0178 0.045 Uiso 1 1 calc R
C30 C 0.1368(6) 0.4351(5) 0.0591(3) 0.0397(17) Uani 1 1 d .
H30 H 0.1058 0.4126 0.0135 0.048 Uiso 1 1 calc R
H30A H 0.1042 0.3858 0.0901 0.048 Uiso 1 1 calc R
H30B H 0.2232 0.4321 0.0638 0.048 Uiso 1 1 calc R
C31 C 0.6445(4) 0.7355(5) 0.2314(2) 0.0192(10) Uani 1 1 d .
C32 C 0.5949(5) 0.7183(5) 0.1641(2) 0.0220(11) Uani 1 1 d .
C33 C 0.5836(5) 0.6041(5) 0.1494(2) 0.0223(11) Uani 1 1 d .
C34 C 0.6259(5) 0.5489(5) 0.2085(3) 0.0241(12) Uani 1 1 d .
C35 C 0.6655(4) 0.6307(5) 0.2583(2) 0.0208(11) Uani 1 1 d .
C36 C 0.6776(5) 0.8452(5) 0.2650(3) 0.0265(12) Uani 1 1 d .
H36 H 0.7555 0.8697 0.2536 0.032 Uiso 1 1 calc R
H36A H 0.6799 0.8395 0.3132 0.032 Uiso 1 1 calc R
H36B H 0.6189 0.8980 0.2499 0.032 Uiso 1 1 calc R
C37 C 0.5661(5) 0.8082(5) 0.1174(3) 0.0302(13) Uani 1 1 d .
H37 H 0.5317 0.7763 0.0743 0.036 Uiso 1 1 calc R
H37A H 0.6385 0.8506 0.1116 0.036 Uiso 1 1 calc R
H37B H 0.5093 0.8562 0.1359 0.036 Uiso 1 1 calc R
C38 C 0.5441(5) 0.5447(6) 0.0842(3) 0.0340(15) Uani 1 1 d .
H38 H 0.6091 0.5021 0.0699 0.041 Uiso 1 1 calc R
H38A H 0.5211 0.5978 0.0507 0.041 Uiso 1 1 calc R
H38B H 0.4764 0.4955 0.0894 0.041 Uiso 1 1 calc R
C39 C 0.6351(5) 0.4283(5) 0.2130(3) 0.0314(13) Uani 1 1 d .
H39 H 0.6455 0.4097 0.2598 0.038 Uiso 1 1 calc R
H39A H 0.7030 0.4042 0.1910 0.038 Uiso 1 1 calc R
H39B H 0.5627 0.3916 0.1912 0.038 Uiso 1 1 calc R
C40 C 0.7221(5) 0.6125(5) 0.3268(3) 0.0294(13) Uani 1 1 d .
H40 H 0.8082 0.6161 0.3269 0.035 Uiso 1 1 calc R
H40A H 0.6968 0.5403 0.3405 0.035 Uiso 1 1 calc R
H40B H 0.6982 0.6690 0.3578 0.035 Uiso 1 1 calc R
C5 C 0.2411(5) 0.4568(5) 0.4206(2) 0.0217(11) Uani 1 1 d .
C4 C 0.1332(5) 0.4355(5) 0.3796(3) 0.0220(11) Uani 1 1 d .
C3 C 0.1603(5) 0.3744(4) 0.3211(2) 0.0201(11) Uani 1 1 d .
C2 C 0.2845(5) 0.3556(4) 0.3273(3) 0.0232(11) Uani 1 1 d .
C1 C 0.3341(5) 0.4089(4) 0.3877(2) 0.0213(11) Uani 1 1 d .
C10 C 0.2560(6) 0.5091(5) 0.4892(2) 0.0304(13) Uani 1 1 d .
H10 H 0.2854 0.4556 0.5210 0.036 Uiso 1 1 calc R
H10A H 0.1797 0.5346 0.5007 0.036 Uiso 1 1 calc R
H10B H 0.3127 0.5714 0.4908 0.036 Uiso 1 1 calc R
C9 C 0.0130(5) 0.4645(5) 0.3960(3) 0.0298(13) Uani 1 1 d .
H9 H 0.0199 0.5241 0.4300 0.036 Uiso 1 1 calc R
H9A H -0.0264 0.4005 0.4128 0.036 Uiso 1 1 calc R
H9B H -0.0335 0.4879 0.3559 0.036 Uiso 1 1 calc R
C8 C 0.0717(6) 0.3273(6) 0.2665(3) 0.0361(15) Uani 1 1 d .
H8 H 0.0554 0.2499 0.2738 0.043 Uiso 1 1 calc R
H8A H 0.1035 0.3343 0.2236 0.043 Uiso 1 1 calc R
H8B H -0.0016 0.3670 0.2664 0.043 Uiso 1 1 calc R
C7 C 0.3472(6) 0.2858(5) 0.2818(3) 0.0318(14) Uani 1 1 d .
H7 H 0.3652 0.2165 0.3024 0.038 Uiso 1 1 calc R
H7A H 0.4209 0.3235 0.2730 0.038 Uiso 1 1 calc R
H7B H 0.2970 0.2715 0.2399 0.038 Uiso 1 1 calc R
C6 C 0.4609(5) 0.4062(5) 0.4162(3) 0.0309(13) Uani 1 1 d .
H6 H 0.5104 0.3900 0.3804 0.037 Uiso 1 1 calc R
H6A H 0.4694 0.3494 0.4489 0.037 Uiso 1 1 calc R
H6B H 0.4858 0.4773 0.4378 0.037 Uiso 1 1 calc R
C45 C 0.3537(11) 0.1894(9) 0.0648(5) 0.079(3) Uani 1 1 d .
C44 C 0.4364(14) 0.1130(14) 0.0994(10) 0.199(10) Uani 1 1 d .
H44 H 0.5141 0.1498 0.1102 0.239 Uiso 1 1 calc R
H44A H 0.4440 0.0483 0.0703 0.239 Uiso 1 1 calc R
H44B H 0.4055 0.0906 0.1404 0.239 Uiso 1 1 calc R
C46 C 0.2267(11) 0.1467(9) 0.0472(6) 0.095(4) Uani 1 1 d .
H46 H 0.2258 0.0806 0.0182 0.114 Uiso 1 1 calc R
H46A H 0.1808 0.2027 0.0241 0.114 Uiso 1 1 calc R
H46B H 0.1917 0.1293 0.0879 0.114 Uiso 1 1 calc R
C42 C 0.7648(6) 0.2135(5) 0.3531(3) 0.0328(14) Uani 1 1 d .
C41 C 0.6611(7) 0.1541(7) 0.3156(4) 0.064(2) Uani 1 1 d .
H41 H 0.6718 0.1500 0.2682 0.077 Uiso 1 1 calc R
H41A H 0.5892 0.1933 0.3222 0.077 Uiso 1 1 calc R
H41B H 0.6539 0.0801 0.3317 0.077 Uiso 1 1 calc R
C43 C 0.8751(7) 0.1515(6) 0.3637(3) 0.0479(19) Uani 1 1 d .
H43 H 0.8626 0.0914 0.3930 0.057 Uiso 1 1 calc R
H43A H 0.9395 0.2005 0.3841 0.057 Uiso 1 1 calc R
H43B H 0.8956 0.1219 0.3209 0.057 Uiso 1 1 calc R

loop_
_atom_site_aniso_label
_atom_site_aniso_U_11
_atom_site_aniso_U_22
_atom_site_aniso_U_33
_atom_site_aniso_U_23
_atom_site_aniso_U_13
_atom_site_aniso_U_12
Rh2 0.01319(19) 0.0159(2) 0.01614(17) -0.00064(14) 0.00287(13) -0.00046(15)
Rh3 0.0154(2) 0.0214(2) 0.01564(18) 0.00035(14) 0.00048(14) 0.00015(16)
Rh4 0.01253(19) 0.0181(2) 0.01738(18) -0.00054(14) 0.00375(14) -0.00076(15)
Rh1 0.01306(19) 0.0164(2) 0.01712(18) 0.00114(14) 0.00166(14) -0.00147(15)
S1 0.0124(6) 0.0208(7) 0.0164(5) 0.0006(4) 0.0007(4) -0.0008(5)
S4 0.0153(6) 0.0189(7) 0.0183(5) 0.0013(4) 0.0033(4) -0.0003(5)
S2 0.0121(6) 0.0180(6) 0.0167(5) -0.0006(4) 0.0023(4) -0.0007(5)
S3 0.0145(6) 0.0183(7) 0.0168(5) -0.0010(4) 0.0015(4) -0.0013(5)
P1 0.0212(7) 0.0216(8) 0.0247(6) 0.0001(5) 0.0056(5) -0.0012(6)
P2 0.0506(11) 0.0268(9) 0.0315(8) 0.0042(6) -0.0032(7) -0.0002(8)
F1 0.056(3) 0.047(3) 0.0347(19) 0.0034(17) 0.0226(17) 0.013(2)
F2 0.030(2) 0.029(2) 0.057(2) -0.0046(17) -0.0007(17) -0.0105(17)
F5 0.036(2) 0.033(2) 0.048(2) 0.0009(16) 0.0021(16) 0.0136(17)
F3 0.048(2) 0.046(3) 0.0311(18) 0.0034(16) 0.0175(16) 0.002(2)
F4 0.0245(19) 0.036(2) 0.062(2) -0.0126(18) 0.0048(17) -0.0046(17)
F6 0.0271(19) 0.026(2) 0.052(2) 0.0074(16) 0.0080(15) 0.0045(16)
F11 0.063(4) 0.106(5) 0.083(4) 0.014(3) -0.023(3) 0.003(3)
F8 0.128(5) 0.046(3) 0.046(2) -0.008(2) 0.010(3) 0.014(3)
F9 0.222(8) 0.053(4) 0.082(4) 0.002(3) 0.068(4) -0.062(5)
F12 0.144(6) 0.111(6) 0.097(4) -0.033(4) -0.075(4) 0.078(5)
F10 0.074(3) 0.047(3) 0.058(3) -0.010(2) 0.008(2) 0.001(3)
F7 0.080(4) 0.055(4) 0.110(4) 0.002(3) 0.047(3) -0.016(3)
O2 0.122(7) 0.063(5) 0.129(6) 0.017(5) 0.067(5) 0.000(5)
O1 0.041(3) 0.031(3) 0.051(3) -0.005(2) 0.010(2) -0.001(2)
C11 0.025(3) 0.016(3) 0.019(2) -0.0040(19) 0.004(2) 0.000(2)
C12 0.018(3) 0.026(3) 0.015(2) -0.0076(19) 0.0063(18) 0.003(2)
C13 0.020(3) 0.018(3) 0.025(2) 0.000(2) 0.005(2) 0.007(2)
C14 0.024(3) 0.016(3) 0.020(2) 0.0004(19) 0.0039(19) 0.005(2)
C15 0.017(3) 0.017(3) 0.022(2) -0.0045(19) 0.0013(19) 0.001(2)
C16 0.022(3) 0.030(3) 0.023(2) 0.000(2) 0.002(2) 0.002(2)
C17 0.025(3) 0.024(3) 0.029(3) -0.003(2) 0.010(2) 0.001(2)
C18 0.016(3) 0.029(3) 0.040(3) -0.003(2) 0.000(2) 0.010(2)
C19 0.037(4) 0.022(3) 0.032(3) 0.004(2) 0.003(2) 0.003(3)
C20 0.023(3) 0.030(3) 0.034(3) -0.007(2) 0.004(2) -0.011(3)
C21 0.019(3) 0.041(4) 0.019(2) 0.001(2) -0.004(2) -0.005(3)
C22 0.017(3) 0.042(4) 0.015(2) 0.002(2) -0.0023(19) 0.007(2)
C23 0.024(3) 0.031(3) 0.017(2) 0.002(2) -0.001(2) 0.010(2)
C24 0.026(3) 0.037(4) 0.012(2) 0.001(2) -0.004(2) 0.005(3)
C25 0.031(3) 0.034(4) 0.018(2) -0.008(2) -0.016(2) 0.004(3)
C26 0.031(4) 0.056(5) 0.038(3) 0.008(3) -0.012(3) -0.015(3)
C27 0.029(4) 0.056(5) 0.036(3) 0.010(3) 0.008(3) 0.015(3)
C28 0.039(4) 0.033(4) 0.031(3) 0.012(2) 0.006(3) 0.006(3)
C29 0.029(3) 0.060(5) 0.026(3) -0.001(3) 0.010(2) 0.013(3)
C30 0.050(4) 0.034(4) 0.030(3) -0.009(3) -0.018(3) 0.009(3)
C31 0.013(2) 0.022(3) 0.023(2) 0.000(2) 0.0080(19) -0.004(2)
C32 0.016(3) 0.032(3) 0.020(2) 0.008(2) 0.0095(19) 0.002(2)
C33 0.016(3) 0.031(3) 0.021(2) -0.005(2) 0.0104(19) -0.004(2)
C34 0.015(3) 0.030(3) 0.028(3) -0.004(2) 0.005(2) 0.003(2)
C35 0.013(2) 0.026(3) 0.025(2) 0.002(2) 0.0051(19) -0.001(2)
C36 0.018(3) 0.028(3) 0.033(3) 0.003(2) 0.006(2) -0.001(2)
C37 0.028(3) 0.034(4) 0.030(3) 0.009(2) 0.009(2) 0.002(3)
C38 0.027(3) 0.043(4) 0.031(3) -0.013(3) 0.007(2) 0.001(3)
C39 0.020(3) 0.028(3) 0.048(3) -0.004(3) 0.011(2) 0.002(3)
C40 0.025(3) 0.030(3) 0.033(3) 0.006(2) 0.001(2) -0.001(3)
C5 0.027(3) 0.022(3) 0.017(2) 0.0058(19) 0.003(2) 0.002(2)
C4 0.022(3) 0.017(3) 0.028(3) 0.007(2) 0.008(2) -0.007(2)
C3 0.019(3) 0.017(3) 0.024(2) 0.0019(19) 0.003(2) -0.009(2)
C2 0.027(3) 0.013(3) 0.031(3) 0.004(2) 0.009(2) 0.003(2)
C1 0.025(3) 0.011(3) 0.028(3) 0.0077(19) -0.002(2) 0.004(2)
C10 0.041(4) 0.028(3) 0.021(3) 0.005(2) 0.000(2) 0.001(3)
C9 0.019(3) 0.036(4) 0.036(3) 0.004(2) 0.011(2) -0.003(3)
C8 0.040(4) 0.031(4) 0.033(3) 0.001(3) -0.007(3) -0.016(3)
C7 0.043(4) 0.021(3) 0.033(3) 0.001(2) 0.014(3) 0.002(3)
C6 0.025(3) 0.032(4) 0.037(3) 0.013(3) 0.001(2) 0.000(3)
C45 0.101(9) 0.041(6) 0.106(8) 0.016(5) 0.050(7) 0.018(6)
C44 0.129(15) 0.137(17) 0.34(3) 0.109(17) 0.015(16) 0.058(13)
C46 0.124(11) 0.061(8) 0.102(8) -0.004(6) 0.020(8) 0.006(7)
C42 0.041(4) 0.023(3) 0.036(3) 0.006(2) 0.015(3) -0.002(3)
C41 0.049(5) 0.051(6) 0.093(6) -0.025(5) 0.029(4) -0.021(4)
C43 0.062(5) 0.046(5) 0.038(4) -0.001(3) 0.016(3) 0.022(4)

loop_
_atom_type_symbol
_atom_type_description
_atom_type_scat_dispersion_real
_atom_type_scat_dispersion_imag
_atom_type_scat_source
C C 0.0033 0.0016 'International Tables Vol C Tables 4.2.6.8 and 6.1.1.4'
H H 0.0000 0.0000 'International Tables Vol C Tables 4.2.6.8 and 6.1.1.4'
F F 0.0171 0.0103 'International Tables Vol C Tables 4.2.6.8 and 6.1.1.4'
P P 0.1023 0.0942 'International Tables Vol C Tables 4.2.6.8 and 6.1.1.4'
Rh Rh -1.1178 0.9187 'International Tables Vol C Tables 4.2.6.8 and 6.1.1.4'
S S 0.1246 0.1234 'International Tables Vol C Tables 4.2.6.8 and 6.1.1.4'
O O 0.0106 0.0060 'International Tables Vol C Tables 4.2.6.8 and 6.1.1.4'

loop_
_geom_angle_atom_site_label_1
_geom_angle_atom_site_label_2
_geom_angle_atom_site_label_3
_geom_angle
C15 Rh2 C14 38.78(18)
C15 Rh2 C13 63.3(2)
C14 Rh2 C13 37.48(19)
C15 Rh2 C11 37.75(19)
C14 Rh2 C11 63.07(18)
C13 Rh2 C11 61.78(19)
C15 Rh2 C12 62.6(2)
C14 Rh2 C12 62.43(19)
C13 Rh2 C12 36.86(18)
C11 Rh2 C12 36.53(18)
C15 Rh2 S2 101.98(14)
C14 Rh2 S2 137.97(15)
C13 Rh2 S2 156.78(13)
C11 Rh2 S2 95.40(14)
C12 Rh2 S2 121.38(13)
C15 Rh2 S1 154.29(14)
C14 Rh2 S1 116.76(14)
C13 Rh2 S1 91.83(15)
C11 Rh2 S1 136.70(14)
C12 Rh2 S1 101.92(14)
S2 Rh2 S1 103.69(5)
C15 Rh2 S4 101.50(14)
C14 Rh2 S4 91.43(13)
C13 Rh2 S4 117.68(13)
C11 Rh2 S4 137.92(14)
C12 Rh2 S4 153.16(14)
S2 Rh2 S4 81.62(4)
S1 Rh2 S4 83.78(5)
C15 Rh2 Rh1 149.49(13)
C14 Rh2 Rh1 168.25(15)
C13 Rh2 Rh1 131.59(15)
C11 Rh2 Rh1 118.77(14)
C12 Rh2 Rh1 111.40(14)
S2 Rh2 Rh1 53.57(3)
S1 Rh2 Rh1 53.16(3)
S4 Rh2 Rh1 93.14(4)
C21 Rh3 C24 64.3(2)
C21 Rh3 C25 38.4(2)
C24 Rh3 C25 38.6(2)
C21 Rh3 C22 38.2(2)
C24 Rh3 C22 63.7(2)
C25 Rh3 C22 63.9(2)
C21 Rh3 C23 63.8(2)
C24 Rh3 C23 38.1(2)
C25 Rh3 C23 64.0(2)
C22 Rh3 C23 37.8(2)
C21 Rh3 S1 99.91(15)
C24 Rh3 S1 162.64(16)
C25 Rh3 S1 131.48(18)
C22 Rh3 S1 99.65(14)
C23 Rh3 S1 130.07(15)
C21 Rh3 S3 119.49(18)
C24 Rh3 S3 111.18(16)
C25 Rh3 S3 98.05(16)
C22 Rh3 S3 157.73(17)
C23 Rh3 S3 147.56(15)
S1 Rh3 S3 82.27(4)
C21 Rh3 S4 161.58(17)
C24 Rh3 S4 109.52(17)
C25 Rh3 S4 144.81(18)
C22 Rh3 S4 123.41(17)
C23 Rh3 S4 100.18(16)
S1 Rh3 S4 83.23(4)
S3 Rh3 S4 78.86(5)
C31 Rh4 C34 63.7(2)
C31 Rh4 C35 38.1(2)
C34 Rh4 C35 37.78(19)
C31 Rh4 C32 37.87(18)
C34 Rh4 C32 63.5(2)
C35 Rh4 C32 63.29(19)
C31 Rh4 C33 63.15(19)
C34 Rh4 C33 38.3(2)
C35 Rh4 C33 63.18(19)
C32 Rh4 C33 37.4(2)
C31 Rh4 S2 109.41(13)
C34 Rh4 S2 118.74(14)
C35 Rh4 S2 97.08(13)
C32 Rh4 S2 145.70(15)
C33 Rh4 S2 156.97(15)
C31 Rh4 S4 109.96(15)
C34 Rh4 S4 159.94(15)
C35 Rh4 S4 145.65(15)
C32 Rh4 S4 99.36(15)
C33 Rh4 S4 121.69(15)
S2 Rh4 S4 81.24(4)
C31 Rh4 S3 165.54(14)
C34 Rh4 S3 104.06(16)
C35 Rh4 S3 135.37(16)
C32 Rh4 S3 131.13(14)
C33 Rh4 S3 102.55(14)
S2 Rh4 S3 82.89(4)
S4 Rh4 S3 78.75(5)
C3 Rh1 C2 38.5(2)
C3 Rh1 C1 62.94(19)
C2 Rh1 C1 37.45(19)
C3 Rh1 C4 37.88(19)
C2 Rh1 C4 63.2(2)
C1 Rh1 C4 61.9(2)
C3 Rh1 S1 102.08(15)
C2 Rh1 S1 137.78(15)
C1 Rh1 S1 156.56(15)
C4 Rh1 S1 95.08(15)
C3 Rh1 C5 62.15(19)
C2 Rh1 C5 62.3(2)
C1 Rh1 C5 36.92(19)
C4 Rh1 C5 36.28(19)
S1 Rh1 C5 121.11(14)
C3 Rh1 S2 154.42(15)
C2 Rh1 S2 116.92(16)
C1 Rh1 S2 92.60(15)
C4 Rh1 S2 137.91(14)
S1 Rh1 S2 103.50(5)
C5 Rh1 S2 103.39(14)
C3 Rh1 S3 100.61(14)
C2 Rh1 S3 90.23(14)
C1 Rh1 S3 116.58(15)
C4 Rh1 S3 137.24(14)
S1 Rh1 S3 82.66(5)
C5 Rh1 S3 151.90(14)
S2 Rh1 S3 83.06(4)
C3 Rh1 Rh2 150.09(15)
C2 Rh1 Rh2 168.70(15)
C1 Rh1 Rh2 132.34(14)
C4 Rh1 Rh2 119.40(15)
S1 Rh1 Rh2 53.43(3)
C5 Rh1 Rh2 112.53(14)
S2 Rh1 Rh2 53.10(3)
S3 Rh1 Rh2 93.38(4)
Rh1 S1 Rh2 73.42(4)
Rh1 S1 Rh3 99.20(5)
Rh2 S1 Rh3 98.37(5)
Rh2 S4 Rh4 96.31(5)
Rh2 S4 Rh3 94.59(5)
Rh4 S4 Rh3 99.00(5)
Rh2 S2 Rh4 100.56(5)
Rh2 S2 Rh1 73.33(4)
Rh4 S2 Rh1 98.89(5)
Rh3 S3 Rh1 95.64(5)
Rh3 S3 Rh4 99.40(5)
Rh1 S3 Rh4 95.14(4)
F2 P1 F3 90.5(2)
F2 P1 F1 89.9(2)
F3 P1 F1 179.6(3)
F2 P1 F5 90.5(2)
F3 P1 F5 90.3(2)
F1 P1 F5 89.6(2)
F2 P1 F4 179.3(2)
F3 P1 F4 90.0(2)
F1 P1 F4 89.6(2)
F5 P1 F4 89.9(2)
F2 P1 F6 90.3(2)
F3 P1 F6 90.5(2)
F1 P1 F6 89.6(2)
F5 P1 F6 178.9(2)
F4 P1 F6 89.3(2)
F11 P2 F12 179.5(4)
F11 P2 F9 90.0(4)
F12 P2 F9 90.3(4)
F11 P2 F8 90.0(3)
F12 P2 F8 89.6(3)
F9 P2 F8 91.1(3)
F11 P2 F7 88.3(3)
F12 P2 F7 91.4(4)
F9 P2 F7 177.9(4)
F8 P2 F7 90.1(3)
F11 P2 F10 91.5(3)
F12 P2 F10 88.8(3)
F9 P2 F10 90.2(3)
F8 P2 F10 177.9(3)
F7 P2 F10 88.6(3)
C12 C11 C15 108.1(4)
C12 C11 C16 126.6(5)
C15 C11 C16 125.3(5)
C12 C11 Rh2 72.7(3)
C15 C11 Rh2 67.5(3)
C16 C11 Rh2 126.7(4)
C11 C12 C13 107.8(5)
C11 C12 C17 127.5(5)
C13 C12 C17 124.0(5)
C11 C12 Rh2 70.7(3)
C13 C12 Rh2 69.5(3)
C17 C12 Rh2 132.3(4)
C14 C13 C12 108.9(5)
C14 C13 C18 126.0(5)
C12 C13 C18 124.8(5)
C14 C13 Rh2 69.4(3)
C12 C13 Rh2 73.6(3)
C18 C13 Rh2 127.8(4)
C13 C14 C15 107.3(4)
C13 C14 C19 125.9(5)
C15 C14 C19 126.6(5)
C13 C14 Rh2 73.1(3)
C15 C14 Rh2 69.8(3)
C19 C14 Rh2 126.3(4)
C11 C15 C14 107.8(5)
C11 C15 C20 125.6(5)
C14 C15 C20 126.1(5)
C11 C15 Rh2 74.7(3)
C14 C15 Rh2 71.4(3)
C20 C15 Rh2 125.9(4)
C11 C16 H16 109.5
C11 C16 H16A 109.5
H16 C16 H16A 109.5
C11 C16 H16B 109.5
H16 C16 H16B 109.5
H16A C16 H16B 109.5
C12 C17 H17 109.5
C12 C17 H17A 109.5
H17 C17 H17A 109.5
C12 C17 H17B 109.5
H17 C17 H17B 109.5
H17A C17 H17B 109.5
C13 C18 H18 109.5
C13 C18 H18A 109.5
H18 C18 H18A 109.5
C13 C18 H18B 109.5
H18 C18 H18B 109.5
H18A C18 H18B 109.5
C14 C19 H19 109.5
C14 C19 H19A 109.5
H19 C19 H19A 109.5
C14 C19 H19B 109.5
H19 C19 H19B 109.5
H19A C19 H19B 109.5
C15 C20 H20 109.5
C15 C20 H20A 109.5
H20 C20 H20A 109.5
C15 C20 H20B 109.5
H20 C20 H20B 109.5
H20A C20 H20B 109.5
C22 C21 C25 108.0(5)
C22 C21 C26 124.7(6)
C25 C21 C26 127.1(6)
C22 C21 Rh3 71.5(3)
C25 C21 Rh3 71.2(3)
C26 C21 Rh3 126.7(4)
C23 C22 C21 108.6(5)
C23 C22 C27 125.1(6)
C21 C22 C27 126.1(6)
C23 C22 Rh3 71.8(3)
C21 C22 Rh3 70.3(3)
C27 C22 Rh3 127.2(4)
C22 C23 C24 107.7(5)
C22 C23 C28 127.1(5)
C24 C23 C28 125.1(6)
C22 C23 Rh3 70.4(3)
C24 C23 Rh3 69.9(3)
C28 C23 Rh3 125.5(4)
C23 C24 C25 108.2(5)
C23 C24 C29 125.4(6)
C25 C24 C29 126.1(6)
C23 C24 Rh3 72.0(3)
C25 C24 Rh3 70.8(3)
C29 C24 Rh3 127.6(4)
C21 C25 C24 107.4(5)
C21 C25 C30 125.5(6)
C24 C25 C30 127.1(6)
C21 C25 Rh3 70.5(3)
C24 C25 Rh3 70.6(3)
C30 C25 Rh3 123.8(4)
C21 C26 H26 109.5
C21 C26 H26A 109.5
H26 C26 H26A 109.5
C21 C26 H26B 109.5
H26 C26 H26B 109.5
H26A C26 H26B 109.5
C22 C27 H27 109.5
C22 C27 H27A 109.5
H27 C27 H27A 109.5
C22 C27 H27B 109.5
H27 C27 H27B 109.5
H27A C27 H27B 109.5
C23 C28 H28 109.5
C23 C28 H28A 109.5
H28 C28 H28A 109.5
C23 C28 H28B 109.5
H28 C28 H28B 109.5
H28A C28 H28B 109.5
C24 C29 H29 109.5
C24 C29 H29A 109.5
H29 C29 H29A 109.5
C24 C29 H29B 109.5
H29 C29 H29B 109.5
H29A C29 H29B 109.5
C25 C30 H30 109.5
C25 C30 H30A 109.5
H30 C30 H30A 109.5
C25 C30 H30B 109.5
H30 C30 H30B 109.5
H30A C30 H30B 109.5
C32 C31 C35 107.9(5)
C32 C31 C36 124.9(5)
C35 C31 C36 127.0(5)
C32 C31 Rh4 71.8(3)
C35 C31 Rh4 71.4(3)
C36 C31 Rh4 126.4(4)
C33 C32 C31 108.3(5)
C33 C32 C37 127.2(5)
C31 C32 C37 124.5(5)
C33 C32 Rh4 71.6(3)
C31 C32 Rh4 70.3(3)
C37 C32 Rh4 126.0(4)
C32 C33 C34 108.0(4)
C32 C33 C38 128.8(5)
C34 C33 C38 123.1(5)
C32 C33 Rh4 71.0(3)
C34 C33 Rh4 70.1(3)
C38 C33 Rh4 127.7(4)
C35 C34 C33 107.5(5)
C35 C34 C39 127.2(5)
C33 C34 C39 125.1(5)
C35 C34 Rh4 71.3(3)
C33 C34 Rh4 71.7(3)
C39 C34 Rh4 126.5(4)
C34 C35 C31 108.3(4)
C34 C35 C40 126.7(5)
C31 C35 C40 125.0(5)
C34 C35 Rh4 71.0(3)
C31 C35 Rh4 70.5(3)
C40 C35 Rh4 125.2(4)
C31 C36 H36 109.5
C31 C36 H36A 109.5
H36 C36 H36A 109.5
C31 C36 H36B 109.5
H36 C36 H36B 109.5
H36A C36 H36B 109.5
C32 C37 H37 109.5
C32 C37 H37A 109.5
H37 C37 H37A 109.5
C32 C37 H37B 109.5
H37 C37 H37B 109.5
H37A C37 H37B 109.5
C33 C38 H38 109.5
C33 C38 H38A 109.5
H38 C38 H38A 109.5
C33 C38 H38B 109.5
H38 C38 H38B 109.5
H38A C38 H38B 109.5
C34 C39 H39 109.5
C34 C39 H39A 109.5
H39 C39 H39A 109.5
C34 C39 H39B 109.5
H39 C39 H39B 109.5
H39A C39 H39B 109.5
C35 C40 H40 109.5
C35 C40 H40A 109.5
H40 C40 H40A 109.5
C35 C40 H40B 109.5
H40 C40 H40B 109.5
H40A C40 H40B 109.5
C4 C5 C1 107.9(5)
C4 C5 C10 126.9(5)
C1 C5 C10 125.0(5)
C4 C5 Rh1 70.5(3)
C1 C5 Rh1 68.8(3)
C10 C5 Rh1 130.9(4)
C5 C4 C3 107.4(5)
C5 C4 C9 126.3(5)
C3 C4 C9 126.2(5)
C5 C4 Rh1 73.2(3)
C3 C4 Rh1 67.2(3)
C9 C4 Rh1 127.8(4)
C2 C3 C4 108.6(4)
C2 C3 C8 125.4(5)
C4 C3 C8 125.7(5)
C2 C3 Rh1 71.6(3)
C4 C3 Rh1 74.9(3)
C8 C3 Rh1 124.6(4)
C1 C2 C3 107.1(5)
C1 C2 C7 126.5(5)
C3 C2 C7 126.2(5)
C1 C2 Rh1 72.9(3)
C3 C2 Rh1 69.9(3)
C7 C2 Rh1 126.1(4)
C2 C1 C5 109.0(5)
C2 C1 C6 125.6(5)
C5 C1 C6 125.1(5)
C2 C1 Rh1 69.7(3)
C5 C1 Rh1 74.3(3)
C6 C1 Rh1 126.8(4)
C5 C10 H10 109.5
C5 C10 H10A 109.5
H10 C10 H10A 109.5
C5 C10 H10B 109.5
H10 C10 H10B 109.5
H10A C10 H10B 109.5
C4 C9 H9 109.5
C4 C9 H9A 109.5
H9 C9 H9A 109.5
C4 C9 H9B 109.5
H9 C9 H9B 109.5
H9A C9 H9B 109.5
C3 C8 H8 109.5
C3 C8 H8A 109.5
H8 C8 H8A 109.5
C3 C8 H8B 109.5
H8 C8 H8B 109.5
H8A C8 H8B 109.5
C2 C7 H7 109.5
C2 C7 H7A 109.5
H7 C7 H7A 109.5
C2 C7 H7B 109.5
H7 C7 H7B 109.5
H7A C7 H7B 109.5
C1 C6 H6 109.5
C1 C6 H6A 109.5
H6 C6 H6A 109.5
C1 C6 H6B 109.5
H6 C6 H6B 109.5
H6A C6 H6B 109.5
O2 C45 C44 122.7(14)
O2 C45 C46 120.9(11)
C44 C45 C46 116.4(11)
C45 C44 H44 109.5
C45 C44 H44A 109.5
H44 C44 H44A 109.5
C45 C44 H44B 109.5
H44 C44 H44B 109.5
H44A C44 H44B 109.5
C45 C46 H46 109.5
C45 C46 H46A 109.5
H46 C46 H46A 109.5
C45 C46 H46B 109.5
H46 C46 H46B 109.5
H46A C46 H46B 109.5
O1 C42 C41 120.4(7)
O1 C42 C43 123.1(6)
C41 C42 C43 116.4(7)
C42 C41 H41 109.5
C42 C41 H41A 109.5
H41 C41 H41A 109.5
C42 C41 H41B 109.5
H41 C41 H41B 109.5
H41A C41 H41B 109.5
C42 C43 H43 109.5
C42 C43 H43A 109.5
H43 C43 H43A 109.5
C42 C43 H43B 109.5
H43 C43 H43B 109.5
H43A C43 H43B 109.5

loop_
_geom_bond_atom_site_label_1
_geom_bond_atom_site_label_2
_geom_bond_distance
Rh2 C15 2.174(5)
Rh2 C14 2.195(5)
Rh2 C13 2.243(5)
Rh2 C11 2.270(5)
Rh2 C12 2.296(5)
Rh2 S2 2.2990(13)
Rh2 S1 2.3077(13)
Rh2 S4 2.3765(13)
Rh2 Rh1 2.7541(8)
Rh3 C21 2.181(5)
Rh3 C24 2.187(5)
Rh3 C25 2.191(5)
Rh3 C22 2.197(5)
Rh3 C23 2.215(5)
Rh3 S1 2.3199(13)
Rh3 S3 2.3729(13)
Rh3 S4 2.3895(14)
Rh4 C31 2.187(5)
Rh4 C34 2.194(6)
Rh4 C35 2.198(5)
Rh4 C32 2.207(5)
Rh4 C33 2.215(5)
Rh4 S2 2.3105(13)
Rh4 S4 2.3828(14)
Rh4 S3 2.3850(14)
Rh1 C3 2.164(5)
Rh1 C2 2.188(5)
Rh1 C1 2.230(5)
Rh1 C4 2.267(5)
Rh1 S1 2.2996(13)
Rh1 C5 2.302(5)
Rh1 S2 2.3132(13)
Rh1 S3 2.3746(13)
P1 F2 1.591(4)
P1 F3 1.594(4)
P1 F1 1.602(4)
P1 F5 1.605(4)
P1 F4 1.605(4)
P1 F6 1.608(4)
P2 F11 1.556(5)
P2 F12 1.561(5)
P2 F9 1.569(6)
P2 F8 1.578(5)
P2 F7 1.582(5)
P2 F10 1.600(5)
O2 C45 1.181(12)
O1 C42 1.222(8)
C11 C12 1.432(7)
C11 C15 1.440(7)
C11 C16 1.486(7)
C12 C13 1.436(7)
C12 C17 1.491(7)
C13 C14 1.426(8)
C13 C18 1.498(7)
C14 C15 1.451(7)
C14 C19 1.477(7)
C15 C20 1.481(7)
C16 H16 0.9800
C16 H16A 0.9800
C16 H16B 0.9800
C17 H17 0.9800
C17 H17A 0.9800
C17 H17B 0.9800
C18 H18 0.9800
C18 H18A 0.9800
C18 H18B 0.9800
C19 H19 0.9800
C19 H19A 0.9800
C19 H19B 0.9800
C20 H20 0.9800
C20 H20A 0.9800
C20 H20B 0.9800
C21 C22 1.434(9)
C21 C25 1.437(8)
C21 C26 1.496(9)
C22 C23 1.428(8)
C22 C27 1.499(8)
C23 C24 1.436(8)
C23 C28 1.478(9)
C24 C25 1.446(9)
C24 C29 1.505(8)
C25 C30 1.484(8)
C26 H26 0.9800
C26 H26A 0.9800
C26 H26B 0.9800
C27 H27 0.9800
C27 H27A 0.9800
C27 H27B 0.9800
C28 H28 0.9800
C28 H28A 0.9800
C28 H28B 0.9800
C29 H29 0.9800
C29 H29A 0.9800
C29 H29B 0.9800
C30 H30 0.9800
C30 H30A 0.9800
C30 H30B 0.9800
C31 C32 1.426(7)
C31 C35 1.432(7)
C31 C36 1.500(8)
C32 C33 1.418(8)
C32 C37 1.502(7)
C33 C34 1.446(7)
C33 C38 1.502(7)
C34 C35 1.422(7)
C34 C39 1.491(8)
C35 C40 1.497(7)
C36 H36 0.9800
C36 H36A 0.9800
C36 H36B 0.9800
C37 H37 0.9800
C37 H37A 0.9800
C37 H37B 0.9800
C38 H38 0.9800
C38 H38A 0.9800
C38 H38B 0.9800
C39 H39 0.9800
C39 H39A 0.9800
C39 H39B 0.9800
C40 H40 0.9800
C40 H40A 0.9800
C40 H40B 0.9800
C5 C4 1.423(7)
C5 C1 1.436(8)
C5 C10 1.498(7)
C4 C3 1.442(7)
C4 C9 1.492(8)
C3 C2 1.434(8)
C3 C8 1.503(7)
C2 C1 1.418(7)
C2 C7 1.484(8)
C1 C6 1.501(7)
C10 H10 0.9800
C10 H10A 0.9800
C10 H10B 0.9800
C9 H9 0.9800
C9 H9A 0.9800
C9 H9B 0.9800
C8 H8 0.9800
C8 H8A 0.9800
C8 H8B 0.9800
C7 H7 0.9800
C7 H7A 0.9800
C7 H7B 0.9800
C6 H6 0.9800
C6 H6A 0.9800
C6 H6B 0.9800
C45 C44 1.494(15)
C45 C46 1.523(15)
C44 H44 0.9800
C44 H44A 0.9800
C44 H44B 0.9800
C46 H46 0.9800
C46 H46A 0.9800
C46 H46B 0.9800
C42 C41 1.489(9)
C42 C43 1.489(9)
C41 H41 0.9800
C41 H41A 0.9800
C41 H41B 0.9800
C43 H43 0.9800
C43 H43A 0.9800
C43 H43B 0.9800

loop_
_geom_torsion_atom_site_label_1
_geom_torsion_atom_site_label_2
_geom_torsion_atom_site_label_3
_geom_torsion_atom_site_label_4
_geom_torsion
C15 Rh2 Rh1 C3 121.2(4)
C14 Rh2 Rh1 C3 -7.0(7)
C13 Rh2 Rh1 C3 12.4(3)
C11 Rh2 Rh1 C3 88.8(3)
C12 Rh2 Rh1 C3 49.1(3)
S2 Rh2 Rh1 C3 163.1(3)
S1 Rh2 Rh1 C3 -39.9(3)
S4 Rh2 Rh1 C3 -119.7(3)
C15 Rh2 Rh1 C2 -12.2(8)
C14 Rh2 Rh1 C2 -140.4(9)
C13 Rh2 Rh1 C2 -121.0(8)
C11 Rh2 Rh1 C2 -44.5(8)
C12 Rh2 Rh1 C2 -84.2(7)
S2 Rh2 Rh1 C2 29.7(7)
S1 Rh2 Rh1 C2 -173.3(7)
S4 Rh2 Rh1 C2 106.9(7)
C15 Rh2 Rh1 C1 10.7(3)
C14 Rh2 Rh1 C1 -117.5(6)
C13 Rh2 Rh1 C1 -98.1(3)
C11 Rh2 Rh1 C1 -21.6(3)
C12 Rh2 Rh1 C1 -61.3(2)
S2 Rh2 Rh1 C1 52.6(2)
S1 Rh2 Rh1 C1 -150.4(2)
S4 Rh2 Rh1 C1 129.8(2)
C15 Rh2 Rh1 C4 88.0(3)
C14 Rh2 Rh1 C4 -40.2(6)
C13 Rh2 Rh1 C4 -20.8(2)
C11 Rh2 Rh1 C4 55.7(2)
C12 Rh2 Rh1 C4 16.0(2)
S2 Rh2 Rh1 C4 129.95(16)
S1 Rh2 Rh1 C4 -73.05(16)
S4 Rh2 Rh1 C4 -152.88(16)
C15 Rh2 Rh1 S1 161.1(3)
C14 Rh2 Rh1 S1 32.9(6)
C13 Rh2 Rh1 S1 52.30(17)
C11 Rh2 Rh1 S1 128.76(16)
C12 Rh2 Rh1 S1 89.06(14)
S2 Rh2 Rh1 S1 -157.00(5)
S4 Rh2 Rh1 S1 -79.82(5)
C15 Rh2 Rh1 C5 48.2(3)
C14 Rh2 Rh1 C5 -80.0(6)
C13 Rh2 Rh1 C5 -60.6(2)
C11 Rh2 Rh1 C5 15.9(2)
C12 Rh2 Rh1 C5 -23.8(2)
S2 Rh2 Rh1 C5 90.12(16)
S1 Rh2 Rh1 C5 -112.88(16)
S4 Rh2 Rh1 C5 167.30(16)
C15 Rh2 Rh1 S2 -41.9(3)
C14 Rh2 Rh1 S2 -170.1(6)
C13 Rh2 Rh1 S2 -150.70(17)
C11 Rh2 Rh1 S2 -74.24(16)
C12 Rh2 Rh1 S2 -113.94(14)
S1 Rh2 Rh1 S2 157.00(5)
S4 Rh2 Rh1 S2 77.18(5)
C15 Rh2 Rh1 S3 -120.6(3)
C14 Rh2 Rh1 S3 111.2(6)
C13 Rh2 Rh1 S3 130.58(17)
C11 Rh2 Rh1 S3 -152.96(16)
C12 Rh2 Rh1 S3 167.34(14)
S2 Rh2 Rh1 S3 -78.72(5)
S1 Rh2 Rh1 S3 78.28(5)
S4 Rh2 Rh1 S3 -1.54(4)
C3 Rh1 S1 Rh2 160.90(14)
C2 Rh1 S1 Rh2 178.0(2)
C1 Rh1 S1 Rh2 113.4(4)
C4 Rh1 S1 Rh2 123.21(14)
C5 Rh1 S1 Rh2 96.29(17)
S2 Rh1 S1 Rh2 -18.74(4)
S3 Rh1 S1 Rh2 -99.76(4)
C3 Rh1 S1 Rh3 -103.04(14)
C2 Rh1 S1 Rh3 -85.9(2)
C1 Rh1 S1 Rh3 -150.5(3)
C4 Rh1 S1 Rh3 -140.73(14)
C5 Rh1 S1 Rh3 -167.66(17)
S2 Rh1 S1 Rh3 77.32(5)
S3 Rh1 S1 Rh3 -3.70(5)
Rh2 Rh1 S1 Rh3 96.06(5)
C15 Rh2 S1 Rh1 -157.7(3)
C14 Rh2 S1 Rh1 -172.88(15)
C13 Rh2 S1 Rh1 -143.70(14)
C11 Rh2 S1 Rh1 -94.7(2)
C12 Rh2 S1 Rh1 -107.93(14)
S2 Rh2 S1 Rh1 18.88(5)
S4 Rh2 S1 Rh1 98.65(4)
C15 Rh2 S1 Rh3 105.1(3)
C14 Rh2 S1 Rh3 89.95(15)
C13 Rh2 S1 Rh3 119.13(14)
C11 Rh2 S1 Rh3 168.1(2)
C12 Rh2 S1 Rh3 154.90(14)
S2 Rh2 S1 Rh3 -78.29(5)
S4 Rh2 S1 Rh3 1.48(5)
Rh1 Rh2 S1 Rh3 -97.17(5)
C21 Rh3 S1 Rh1 122.44(18)
C24 Rh3 S1 Rh1 145.7(6)
C25 Rh3 S1 Rh1 97.6(2)
C22 Rh3 S1 Rh1 161.26(17)
C23 Rh3 S1 Rh1 -173.5(2)
S3 Rh3 S1 Rh1 3.71(5)
S4 Rh3 S1 Rh1 -75.91(5)
C21 Rh3 S1 Rh2 -163.13(18)
C24 Rh3 S1 Rh2 -139.9(6)
C25 Rh3 S1 Rh2 172.1(2)
C22 Rh3 S1 Rh2 -124.31(17)
C23 Rh3 S1 Rh2 -99.1(2)
S3 Rh3 S1 Rh2 78.14(5)
S4 Rh3 S1 Rh2 -1.48(5)
C15 Rh2 S4 Rh4 104.46(14)
C14 Rh2 S4 Rh4 142.21(14)
C13 Rh2 S4 Rh4 170.17(16)
C11 Rh2 S4 Rh4 92.6(2)
C12 Rh2 S4 Rh4 154.8(3)
S2 Rh2 S4 Rh4 3.85(4)
S1 Rh2 S4 Rh4 -101.03(5)
Rh1 Rh2 S4 Rh4 -48.62(4)
C15 Rh2 S4 Rh3 -155.95(14)
C14 Rh2 S4 Rh3 -118.20(14)
C13 Rh2 S4 Rh3 -90.24(17)
C11 Rh2 S4 Rh3 -167.8(2)
C12 Rh2 S4 Rh3 -105.6(3)
S2 Rh2 S4 Rh3 103.44(5)
S1 Rh2 S4 Rh3 -1.43(5)
Rh1 Rh2 S4 Rh3 50.98(4)
C31 Rh4 S4 Rh2 -111.39(14)
C34 Rh4 S4 Rh2 -179.2(4)
C35 Rh4 S4 Rh2 -93.6(2)
C32 Rh4 S4 Rh2 -149.09(15)
C33 Rh4 S4 Rh2 178.51(17)
S2 Rh4 S4 Rh2 -3.83(4)
S3 Rh4 S4 Rh2 80.60(5)
C31 Rh4 S4 Rh3 152.93(14)
C34 Rh4 S4 Rh3 85.1(5)
C35 Rh4 S4 Rh3 170.7(2)
C32 Rh4 S4 Rh3 115.23(15)
C33 Rh4 S4 Rh3 82.83(17)
S2 Rh4 S4 Rh3 -99.51(5)
S3 Rh4 S4 Rh3 -15.08(4)
C21 Rh3 S4 Rh2 102.5(5)
C24 Rh3 S4 Rh2 169.30(17)
C25 Rh3 S4 Rh2 -170.2(3)
C22 Rh3 S4 Rh2 98.54(17)
C23 Rh3 S4 Rh2 131.02(15)
S1 Rh3 S4 Rh2 1.42(5)
S3 Rh3 S4 Rh2 -81.99(5)
C21 Rh3 S4 Rh4 -160.4(5)
C24 Rh3 S4 Rh4 -93.56(17)
C25 Rh3 S4 Rh4 -73.0(3)
C22 Rh3 S4 Rh4 -164.31(17)
C23 Rh3 S4 Rh4 -131.84(15)
S1 Rh3 S4 Rh4 98.57(5)
S3 Rh3 S4 Rh4 15.15(4)
C15 Rh2 S2 Rh4 -104.07(14)
C14 Rh2 S2 Rh4 -86.78(19)
C13 Rh2 S2 Rh4 -151.9(4)
C11 Rh2 S2 Rh4 -141.71(14)
C12 Rh2 S2 Rh4 -169.14(17)
S1 Rh2 S2 Rh4 77.44(5)
S4 Rh2 S2 Rh4 -4.01(5)
Rh1 Rh2 S2 Rh4 96.21(5)
C15 Rh2 S2 Rh1 159.71(14)
C14 Rh2 S2 Rh1 177.00(19)
C13 Rh2 S2 Rh1 111.9(4)
C11 Rh2 S2 Rh1 122.07(14)
C12 Rh2 S2 Rh1 94.65(17)
S1 Rh2 S2 Rh1 -18.77(4)
S4 Rh2 S2 Rh1 -100.23(4)
C31 Rh4 S2 Rh2 112.18(16)
C34 Rh4 S2 Rh2 -177.81(18)
C35 Rh4 S2 Rh2 149.35(16)
C32 Rh4 S2 Rh2 97.8(3)
C33 Rh4 S2 Rh2 178.9(4)
S4 Rh4 S2 Rh2 4.01(5)
S3 Rh4 S2 Rh2 -75.64(5)
C31 Rh4 S2 Rh1 -173.26(16)
C34 Rh4 S2 Rh1 -103.25(18)
C35 Rh4 S2 Rh1 -136.09(16)
C32 Rh4 S2 Rh1 172.4(3)
C33 Rh4 S2 Rh1 -106.5(4)
S4 Rh4 S2 Rh1 78.57(5)
S3 Rh4 S2 Rh1 -1.08(5)
C3 Rh1 S2 Rh2 -160.4(3)
C2 Rh1 S2 Rh2 -173.75(16)
C1 Rh1 S2 Rh2 -144.00(15)
C4 Rh1 S2 Rh2 -94.9(2)
S1 Rh1 S2 Rh2 18.83(4)
C5 Rh1 S2 Rh2 -108.28(15)
S3 Rh1 S2 Rh2 99.53(4)
C3 Rh1 S2 Rh4 101.2(3)
C2 Rh1 S2 Rh4 87.81(16)
C1 Rh1 S2 Rh4 117.55(15)
C4 Rh1 S2 Rh4 166.7(2)
S1 Rh1 S2 Rh4 -79.62(5)
C5 Rh1 S2 Rh4 153.27(15)
S3 Rh1 S2 Rh4 1.09(5)
Rh2 Rh1 S2 Rh4 -98.44(5)
C21 Rh3 S3 Rh1 -100.61(17)
C24 Rh3 S3 Rh1 -172.19(18)
C25 Rh3 S3 Rh1 -134.55(18)
C22 Rh3 S3 Rh1 -100.2(4)
C23 Rh3 S3 Rh1 172.5(3)
S1 Rh3 S3 Rh1 -3.56(4)
S4 Rh3 S3 Rh1 81.02(5)
C21 Rh3 S3 Rh4 163.21(17)
C24 Rh3 S3 Rh4 91.63(18)
C25 Rh3 S3 Rh4 129.27(18)
C22 Rh3 S3 Rh4 163.7(4)
C23 Rh3 S3 Rh4 76.3(3)
S1 Rh3 S3 Rh4 -99.74(5)
S4 Rh3 S3 Rh4 -15.16(4)
C3 Rh1 S3 Rh3 104.58(15)
C2 Rh1 S3 Rh3 141.85(15)
C1 Rh1 S3 Rh3 169.51(16)
C4 Rh1 S3 Rh3 93.1(2)
S1 Rh1 S3 Rh3 3.59(5)
C5 Rh1 S3 Rh3 153.4(3)
S2 Rh1 S3 Rh3 -101.05(5)
Rh2 Rh1 S3 Rh3 -48.86(4)
C3 Rh1 S3 Rh4 -155.42(15)
C2 Rh1 S3 Rh4 -118.15(15)
C1 Rh1 S3 Rh4 -90.49(16)
C4 Rh1 S3 Rh4 -166.8(2)
S1 Rh1 S3 Rh4 103.59(5)
C5 Rh1 S3 Rh4 -106.6(3)
S2 Rh1 S3 Rh4 -1.05(4)
Rh2 Rh1 S3 Rh4 51.14(4)
C31 Rh4 S3 Rh3 -113.3(6)
C34 Rh4 S3 Rh3 -144.43(15)
C35 Rh4 S3 Rh3 -169.47(19)
C32 Rh4 S3 Rh3 -77.5(2)
C33 Rh4 S3 Rh3 -105.09(16)
S2 Rh4 S3 Rh3 97.64(5)
S4 Rh4 S3 Rh3 15.21(4)
C31 Rh4 S3 Rh1 150.1(6)
C34 Rh4 S3 Rh1 118.97(15)
C35 Rh4 S3 Rh1 93.93(19)
C32 Rh4 S3 Rh1 -174.1(2)
C33 Rh4 S3 Rh1 158.32(16)
S2 Rh4 S3 Rh1 1.05(4)
S4 Rh4 S3 Rh1 -81.39(5)
C15 Rh2 C11 C12 118.7(5)
C14 Rh2 C11 C12 79.3(3)
C13 Rh2 C11 C12 36.8(3)
S2 Rh2 C11 C12 -138.7(3)
S1 Rh2 C11 C12 -22.1(4)
S4 Rh2 C11 C12 137.9(3)
Rh1 Rh2 C11 C12 -87.6(3)
C14 Rh2 C11 C15 -39.5(3)
C13 Rh2 C11 C15 -81.9(3)
C12 Rh2 C11 C15 -118.7(5)
S2 Rh2 C11 C15 102.6(3)
S1 Rh2 C11 C15 -140.8(3)
S4 Rh2 C11 C15 19.1(4)
Rh1 Rh2 C11 C15 153.7(3)
C15 Rh2 C11 C16 -118.1(6)
C14 Rh2 C11 C16 -157.6(5)
C13 Rh2 C11 C16 159.9(6)
C12 Rh2 C11 C16 123.2(6)
S2 Rh2 C11 C16 -15.5(5)
S1 Rh2 C11 C16 101.0(5)
S4 Rh2 C11 C16 -99.0(5)
Rh1 Rh2 C11 C16 35.6(5)
C15 C11 C12 C13 -1.4(6)
C16 C11 C12 C13 176.8(5)
Rh2 C11 C12 C13 -59.9(3)
C15 C11 C12 C17 -172.4(5)
C16 C11 C12 C17 5.9(9)
Rh2 C11 C12 C17 129.1(6)
C15 C11 C12 Rh2 58.5(3)
C16 C11 C12 Rh2 -123.3(5)
C15 Rh2 C12 C11 -37.2(3)
C14 Rh2 C12 C11 -81.2(3)
C13 Rh2 C12 C11 -118.4(5)
S2 Rh2 C12 C11 50.4(4)
S1 Rh2 C12 C11 164.7(3)
S4 Rh2 C12 C11 -95.4(4)
Rh1 Rh2 C12 C11 109.8(3)
C15 Rh2 C12 C13 81.2(3)
C14 Rh2 C12 C13 37.3(3)
C11 Rh2 C12 C13 118.4(5)
S2 Rh2 C12 C13 168.8(3)
S1 Rh2 C12 C13 -76.9(3)
S4 Rh2 C12 C13 23.0(5)
Rh1 Rh2 C12 C13 -131.7(3)
C15 Rh2 C12 C17 -160.9(6)
C14 Rh2 C12 C17 155.1(6)
C13 Rh2 C12 C17 117.9(6)
C11 Rh2 C12 C17 -123.7(6)
S2 Rh2 C12 C17 -73.3(5)
S1 Rh2 C12 C17 41.0(5)
S4 Rh2 C12 C17 140.9(4)
Rh1 Rh2 C12 C17 -13.9(5)
C11 C12 C13 C14 -0.1(6)
C17 C12 C13 C14 171.2(5)
Rh2 C12 C13 C14 -60.8(4)
C11 C12 C13 C18 -174.3(5)
C17 C12 C13 C18 -3.0(8)
Rh2 C12 C13 C18 125.0(5)
C11 C12 C13 Rh2 60.7(4)
C17 C12 C13 Rh2 -128.0(5)
C15 Rh2 C13 C14 38.9(3)
C11 Rh2 C13 C14 81.7(3)
C12 Rh2 C13 C14 118.1(4)
S2 Rh2 C13 C14 93.2(4)
S1 Rh2 C13 C14 -134.3(3)
S4 Rh2 C13 C14 -50.4(3)
Rh1 Rh2 C13 C14 -173.6(2)
C15 Rh2 C13 C12 -79.2(3)
C14 Rh2 C13 C12 -118.1(4)
C11 Rh2 C13 C12 -36.5(3)
S2 Rh2 C13 C12 -24.9(6)
S1 Rh2 C13 C12 107.6(3)
S4 Rh2 C13 C12 -168.5(3)
Rh1 Rh2 C13 C12 68.3(3)
C15 Rh2 C13 C18 159.1(6)
C14 Rh2 C13 C18 120.2(6)
C11 Rh2 C13 C18 -158.1(6)
C12 Rh2 C13 C18 -121.7(7)
S2 Rh2 C13 C18 -146.6(4)
S1 Rh2 C13 C18 -14.1(5)
S4 Rh2 C13 C18 69.8(5)
Rh1 Rh2 C13 C18 -53.4(5)
C12 C13 C14 C15 1.6(6)
C18 C13 C14 C15 175.7(5)
Rh2 C13 C14 C15 -61.8(3)
C12 C13 C14 C19 -173.7(5)
C18 C13 C14 C19 0.4(9)
Rh2 C13 C14 C19 122.9(5)
C12 C13 C14 Rh2 63.4(4)
C18 C13 C14 Rh2 -122.5(5)
C15 Rh2 C14 C13 -116.3(4)
C11 Rh2 C14 C13 -77.9(3)
C12 Rh2 C14 C13 -36.6(3)
S2 Rh2 C14 C13 -144.0(2)
S1 Rh2 C14 C13 53.2(3)
S4 Rh2 C14 C13 137.0(3)
Rh1 Rh2 C14 C13 24.1(8)
C13 Rh2 C14 C15 116.3(4)
C11 Rh2 C14 C15 38.4(3)
C12 Rh2 C14 C15 79.7(3)
S2 Rh2 C14 C15 -27.7(4)
S1 Rh2 C14 C15 169.6(2)
S4 Rh2 C14 C15 -106.7(3)
Rh1 Rh2 C14 C15 140.4(5)
C15 Rh2 C14 C19 121.2(6)
C13 Rh2 C14 C19 -122.5(6)
C11 Rh2 C14 C19 159.6(6)
C12 Rh2 C14 C19 -159.1(6)
S2 Rh2 C14 C19 93.5(5)
S1 Rh2 C14 C19 -69.3(5)
S4 Rh2 C14 C19 14.5(5)
Rh1 Rh2 C14 C19 -98.4(7)
C12 C11 C15 C14 2.4(6)
C16 C11 C15 C14 -175.8(5)
Rh2 C11 C15 C14 64.2(3)
C12 C11 C15 C20 174.8(5)
C16 C11 C15 C20 -3.5(8)
Rh2 C11 C15 C20 -123.5(5)
C12 C11 C15 Rh2 -61.8(4)
C16 C11 C15 Rh2 120.0(5)
C13 C14 C15 C11 -2.5(6)
C19 C14 C15 C11 172.7(5)
Rh2 C14 C15 C11 -66.4(4)
C13 C14 C15 C20 -174.8(5)
C19 C14 C15 C20 0.4(9)
Rh2 C14 C15 C20 121.3(5)
C13 C14 C15 Rh2 63.9(4)
C19 C14 C15 Rh2 -120.8(5)
C14 Rh2 C15 C11 115.2(4)
C13 Rh2 C15 C11 77.6(3)
C12 Rh2 C15 C11 36.0(3)
S2 Rh2 C15 C11 -83.3(3)
S1 Rh2 C15 C11 93.3(4)
S4 Rh2 C15 C11 -167.0(3)
Rh1 Rh2 C15 C11 -50.0(4)
C13 Rh2 C15 C14 -37.6(3)
C11 Rh2 C15 C14 -115.2(4)
C12 Rh2 C15 C14 -79.2(3)
S2 Rh2 C15 C14 161.5(3)
S1 Rh2 C15 C14 -21.9(5)
S4 Rh2 C15 C14 77.7(3)
Rh1 Rh2 C15 C14 -165.2(2)
C14 Rh2 C15 C20 -121.5(6)
C13 Rh2 C15 C20 -159.2(5)
C11 Rh2 C15 C20 123.2(6)
C12 Rh2 C15 C20 159.2(5)
S2 Rh2 C15 C20 39.9(5)
S1 Rh2 C15 C20 -143.5(4)
S4 Rh2 C15 C20 -43.8(5)
Rh1 Rh2 C15 C20 73.3(6)
C24 Rh3 C21 C22 -79.4(3)
C25 Rh3 C21 C22 -117.3(5)
C23 Rh3 C21 C22 -36.9(3)
S1 Rh3 C21 C22 93.1(3)
S3 Rh3 C21 C22 179.7(3)
S4 Rh3 C21 C22 -5.3(7)
C24 Rh3 C21 C25 37.9(3)
C22 Rh3 C21 C25 117.3(5)
C23 Rh3 C21 C25 80.4(4)
S1 Rh3 C21 C25 -149.6(3)
S3 Rh3 C21 C25 -62.9(4)
S4 Rh3 C21 C25 112.0(5)
C24 Rh3 C21 C26 160.7(7)
C25 Rh3 C21 C26 122.8(8)
C22 Rh3 C21 C26 -119.9(7)
C23 Rh3 C21 C26 -156.8(7)
S1 Rh3 C21 C26 -26.8(6)
S3 Rh3 C21 C26 59.8(6)
S4 Rh3 C21 C26 -125.2(6)
C25 C21 C22 C23 -0.2(5)
C26 C21 C22 C23 -175.8(5)
Rh3 C21 C22 C23 61.9(3)
C25 C21 C22 C27 175.6(5)
C26 C21 C22 C27 0.1(8)
Rh3 C21 C22 C27 -122.2(5)
C25 C21 C22 Rh3 -62.2(3)
C26 C21 C22 Rh3 122.3(5)
C21 Rh3 C22 C23 -118.3(5)
C24 Rh3 C22 C23 -37.3(3)
C25 Rh3 C22 C23 -80.5(4)
S1 Rh3 C22 C23 147.9(3)
S3 Rh3 C22 C23 -119.0(4)
S4 Rh3 C22 C23 59.6(3)
C24 Rh3 C22 C21 81.1(4)
C25 Rh3 C22 C21 37.9(3)
C23 Rh3 C22 C21 118.3(5)
S1 Rh3 C22 C21 -93.8(3)
S3 Rh3 C22 C21 -0.6(6)
S4 Rh3 C22 C21 178.0(3)
C21 Rh3 C22 C27 120.9(7)
C24 Rh3 C22 C27 -158.0(7)
C25 Rh3 C22 C27 158.8(7)
C23 Rh3 C22 C27 -120.7(7)
S1 Rh3 C22 C27 27.1(6)
S3 Rh3 C22 C27 120.3(5)
S4 Rh3 C22 C27 -61.1(6)
C21 C22 C23 C24 -0.7(5)
C27 C22 C23 C24 -176.6(5)
Rh3 C22 C23 C24 60.3(3)
C21 C22 C23 C28 178.7(5)
C27 C22 C23 C28 2.8(8)
Rh3 C22 C23 C28 -120.3(5)
C21 C22 C23 Rh3 -61.0(3)
C27 C22 C23 Rh3 123.1(5)
C21 Rh3 C23 C22 37.4(3)
C24 Rh3 C23 C22 118.3(5)
C25 Rh3 C23 C22 80.3(4)
S1 Rh3 C23 C22 -43.3(4)
S3 Rh3 C23 C22 141.8(3)
S4 Rh3 C23 C22 -133.0(3)
C21 Rh3 C23 C24 -80.9(4)
C25 Rh3 C23 C24 -38.0(3)
C22 Rh3 C23 C24 -118.3(5)
S1 Rh3 C23 C24 -161.6(3)
S3 Rh3 C23 C24 23.5(5)
S4 Rh3 C23 C24 108.7(3)
C21 Rh3 C23 C28 159.6(6)
C24 Rh3 C23 C28 -119.4(7)
C25 Rh3 C23 C28 -157.5(6)
C22 Rh3 C23 C28 122.2(6)
S1 Rh3 C23 C28 79.0(5)
S3 Rh3 C23 C28 -95.9(5)
S4 Rh3 C23 C28 -10.7(5)
C22 C23 C24 C25 1.4(5)
C28 C23 C24 C25 -178.1(5)
Rh3 C23 C24 C25 62.0(3)
C22 C23 C24 C29 175.7(5)
C28 C23 C24 C29 -3.8(8)
Rh3 C23 C24 C29 -123.8(5)
C22 C23 C24 Rh3 -60.6(3)
C28 C23 C24 Rh3 120.0(5)
C21 Rh3 C24 C23 79.7(4)
C25 Rh3 C24 C23 117.4(5)
C22 Rh3 C24 C23 37.0(3)
S1 Rh3 C24 C23 54.2(7)
S3 Rh3 C24 C23 -166.7(3)
S4 Rh3 C24 C23 -81.5(3)
C21 Rh3 C24 C25 -37.7(3)
C22 Rh3 C24 C25 -80.4(4)
C23 Rh3 C24 C25 -117.4(5)
S1 Rh3 C24 C25 -63.3(7)
S3 Rh3 C24 C25 75.8(3)
S4 Rh3 C24 C25 161.1(3)
C21 Rh3 C24 C29 -159.0(7)
C25 Rh3 C24 C29 -121.3(7)
C22 Rh3 C24 C29 158.2(7)
C23 Rh3 C24 C29 121.3(7)
S1 Rh3 C24 C29 175.4(4)
S3 Rh3 C24 C29 -45.5(6)
S4 Rh3 C24 C29 39.8(6)
C22 C21 C25 C24 1.1(5)
C26 C21 C25 C24 176.5(5)
Rh3 C21 C25 C24 -61.3(3)
C22 C21 C25 C30 -179.5(4)
C26 C21 C25 C30 -4.1(8)
Rh3 C21 C25 C30 118.2(5)
C22 C21 C25 Rh3 62.4(3)
C26 C21 C25 Rh3 -122.2(5)
C23 C24 C25 C21 -1.5(5)
C29 C24 C25 C21 -175.7(5)
Rh3 C24 C25 C21 61.2(3)
C23 C24 C25 C30 179.1(4)
C29 C24 C25 C30 4.8(8)
Rh3 C24 C25 C30 -118.2(5)
C23 C24 C25 Rh3 -62.7(3)
C29 C24 C25 Rh3 123.1(5)
C24 Rh3 C25 C21 -117.5(5)
C22 Rh3 C25 C21 -37.7(3)
C23 Rh3 C25 C21 -80.0(4)
S1 Rh3 C25 C21 41.7(4)
S3 Rh3 C25 C21 128.5(3)
S4 Rh3 C25 C21 -149.4(3)
C21 Rh3 C25 C24 117.5(5)
C22 Rh3 C25 C24 79.7(4)
C23 Rh3 C25 C24 37.5(3)
S1 Rh3 C25 C24 159.2(3)
S3 Rh3 C25 C24 -114.1(3)
S4 Rh3 C25 C24 -32.0(5)
C21 Rh3 C25 C30 -120.3(7)
C24 Rh3 C25 C30 122.3(7)
C22 Rh3 C25 C30 -158.0(7)
C23 Rh3 C25 C30 159.8(7)
S1 Rh3 C25 C30 -78.6(6)
S3 Rh3 C25 C30 8.2(6)
S4 Rh3 C25 C30 90.3(6)
C34 Rh4 C31 C32 79.9(3)
C35 Rh4 C31 C32 116.9(4)
C33 Rh4 C31 C32 36.9(3)
S2 Rh4 C31 C32 -166.8(3)
S4 Rh4 C31 C32 -79.3(3)
S3 Rh4 C31 C32 45.9(7)
C34 Rh4 C31 C35 -37.0(3)
C32 Rh4 C31 C35 -116.9(4)
C33 Rh4 C31 C35 -80.0(3)
S2 Rh4 C31 C35 76.3(3)
S4 Rh4 C31 C35 163.8(3)
S3 Rh4 C31 C35 -71.0(6)
C34 Rh4 C31 C36 -159.7(5)
C35 Rh4 C31 C36 -122.7(6)
C32 Rh4 C31 C36 120.4(6)
C33 Rh4 C31 C36 157.3(5)
S2 Rh4 C31 C36 -46.4(5)
S4 Rh4 C31 C36 41.1(5)
S3 Rh4 C31 C36 166.3(4)
C35 C31 C32 C33 0.8(6)
C36 C31 C32 C33 175.9(5)
Rh4 C31 C32 C33 -61.9(4)
C35 C31 C32 C37 -176.6(5)
C36 C31 C32 C37 -1.4(8)
Rh4 C31 C32 C37 120.8(5)
C35 C31 C32 Rh4 62.6(4)
C36 C31 C32 Rh4 -122.2(5)
C31 Rh4 C32 C33 118.1(5)
C34 Rh4 C32 C33 37.6(3)
C35 Rh4 C32 C33 80.0(3)
S2 Rh4 C32 C33 140.5(3)
S4 Rh4 C32 C33 -131.4(3)
S3 Rh4 C32 C33 -48.2(4)
C34 Rh4 C32 C31 -80.5(3)
C35 Rh4 C32 C31 -38.0(3)
C33 Rh4 C32 C31 -118.1(5)
S2 Rh4 C32 C31 22.4(5)
S4 Rh4 C32 C31 110.6(3)
S3 Rh4 C32 C31 -166.2(3)
C31 Rh4 C32 C37 -118.9(6)
C34 Rh4 C32 C37 160.6(6)
C35 Rh4 C32 C37 -156.9(6)
C33 Rh4 C32 C37 123.1(6)
S2 Rh4 C32 C37 -96.5(5)
S4 Rh4 C32 C37 -8.3(5)
S3 Rh4 C32 C37 74.9(5)
C31 C32 C33 C34 0.5(6)
C37 C32 C33 C34 177.7(5)
Rh4 C32 C33 C34 -60.6(4)
C31 C32 C33 C38 -175.4(5)
C37 C32 C33 C38 1.9(9)
Rh4 C32 C33 C38 123.6(6)
C31 C32 C33 Rh4 61.0(4)
C37 C32 C33 Rh4 -121.7(6)
C31 Rh4 C33 C32 -37.4(3)
C34 Rh4 C33 C32 -118.2(4)
C35 Rh4 C33 C32 -80.3(3)
S2 Rh4 C33 C32 -113.6(4)
S4 Rh4 C33 C32 60.5(3)
S3 Rh4 C33 C32 144.9(3)
C31 Rh4 C33 C34 80.8(3)
C35 Rh4 C33 C34 37.9(3)
C32 Rh4 C33 C34 118.2(4)
S2 Rh4 C33 C34 4.6(6)
S4 Rh4 C33 C34 178.7(3)
S3 Rh4 C33 C34 -96.9(3)
C31 Rh4 C33 C38 -162.2(6)
C34 Rh4 C33 C38 117.0(7)
C35 Rh4 C33 C38 154.9(6)
C32 Rh4 C33 C38 -124.8(7)
S2 Rh4 C33 C38 121.6(5)
S4 Rh4 C33 C38 -64.3(6)
S3 Rh4 C33 C38 20.1(6)
C32 C33 C34 C35 -1.5(6)
C38 C33 C34 C35 174.6(5)
Rh4 C33 C34 C35 -62.7(4)
C32 C33 C34 C39 -176.6(5)
C38 C33 C34 C39 -0.5(9)
Rh4 C33 C34 C39 122.2(6)
C32 C33 C34 Rh4 61.2(4)
C38 C33 C34 Rh4 -122.7(5)
C31 Rh4 C34 C35 37.3(3)
C32 Rh4 C34 C35 79.8(3)
C33 Rh4 C34 C35 116.5(5)
S2 Rh4 C34 C35 -61.4(3)
S4 Rh4 C34 C35 113.3(4)
S3 Rh4 C34 C35 -151.0(3)
C31 Rh4 C34 C33 -79.2(3)
C35 Rh4 C34 C33 -116.5(5)
C32 Rh4 C34 C33 -36.7(3)
S2 Rh4 C34 C33 -177.9(3)
S4 Rh4 C34 C33 -3.2(7)
S3 Rh4 C34 C33 92.5(3)
C31 Rh4 C34 C39 160.2(5)
C35 Rh4 C34 C39 122.9(6)
C32 Rh4 C34 C39 -157.3(5)
C33 Rh4 C34 C39 -120.6(6)
S2 Rh4 C34 C39 61.5(5)
S4 Rh4 C34 C39 -123.7(5)
S3 Rh4 C34 C39 -28.0(5)
C33 C34 C35 C31 2.0(6)
C39 C34 C35 C31 177.0(5)
Rh4 C34 C35 C31 -61.0(4)
C33 C34 C35 C40 -176.8(5)
C39 C34 C35 C40 -1.9(9)
Rh4 C34 C35 C40 120.2(6)
C33 C34 C35 Rh4 62.9(4)
C39 C34 C35 Rh4 -122.1(6)
C32 C31 C35 C34 -1.7(6)
C36 C31 C35 C34 -176.7(5)
Rh4 C31 C35 C34 61.2(4)
C32 C31 C35 C40 177.1(5)
C36 C31 C35 C40 2.1(9)
Rh4 C31 C35 C40 -119.9(5)
C32 C31 C35 Rh4 -62.9(4)
C36 C31 C35 Rh4 122.0(5)
C31 Rh4 C35 C34 -118.3(4)
C32 Rh4 C35 C34 -80.5(3)
C33 Rh4 C35 C34 -38.4(3)
S2 Rh4 C35 C34 129.1(3)
S4 Rh4 C35 C34 -146.1(3)
S3 Rh4 C35 C34 42.1(4)
C34 Rh4 C35 C31 118.3(4)
C32 Rh4 C35 C31 37.8(3)
C33 Rh4 C35 C31 79.9(3)
S2 Rh4 C35 C31 -112.6(3)
S4 Rh4 C35 C31 -27.8(4)
S3 Rh4 C35 C31 160.4(2)
C31 Rh4 C35 C40 119.7(6)
C34 Rh4 C35 C40 -122.0(6)
C32 Rh4 C35 C40 157.5(6)
C33 Rh4 C35 C40 -160.4(6)
S2 Rh4 C35 C40 7.1(5)
S4 Rh4 C35 C40 91.9(5)
S3 Rh4 C35 C40 -79.9(5)
C3 Rh1 C5 C4 -37.9(3)
C2 Rh1 C5 C4 -81.6(4)
C1 Rh1 C5 C4 -119.1(5)
S1 Rh1 C5 C4 49.7(4)
S2 Rh1 C5 C4 164.7(3)
S3 Rh1 C5 C4 -94.8(4)
Rh2 Rh1 C5 C4 109.5(3)
C3 Rh1 C5 C1 81.2(3)
C2 Rh1 C5 C1 37.5(3)
C4 Rh1 C5 C1 119.1(5)
S1 Rh1 C5 C1 168.8(3)
S2 Rh1 C5 C1 -76.2(3)
S3 Rh1 C5 C1 24.3(5)
Rh2 Rh1 C5 C1 -131.4(3)
C3 Rh1 C5 C10 -160.3(6)
C2 Rh1 C5 C10 156.0(6)
C1 Rh1 C5 C10 118.5(7)
C4 Rh1 C5 C10 -122.4(7)
S1 Rh1 C5 C10 -72.7(6)
S2 Rh1 C5 C10 42.3(5)
S3 Rh1 C5 C10 142.8(4)
Rh2 Rh1 C5 C10 -13.0(6)
C1 C5 C4 C3 -0.1(6)
C10 C5 C4 C3 -174.2(5)
Rh1 C5 C4 C3 58.7(4)
C1 C5 C4 C9 176.1(5)
C10 C5 C4 C9 2.1(9)
Rh1 C5 C4 C9 -125.0(6)
C1 C5 C4 Rh1 -58.9(4)
C10 C5 C4 Rh1 127.1(6)
C3 Rh1 C4 C5 117.8(5)
C2 Rh1 C4 C5 78.9(3)
C1 Rh1 C4 C5 36.5(3)
S1 Rh1 C4 C5 -139.1(3)
S2 Rh1 C4 C5 -22.5(4)
S3 Rh1 C4 C5 136.3(3)
Rh2 Rh1 C4 C5 -88.6(3)
C2 Rh1 C4 C3 -38.8(3)
C1 Rh1 C4 C3 -81.2(3)
S1 Rh1 C4 C3 103.2(3)
C5 Rh1 C4 C3 -117.8(5)
S2 Rh1 C4 C3 -140.2(3)
S3 Rh1 C4 C3 18.5(4)
Rh2 Rh1 C4 C3 153.6(3)
C3 Rh1 C4 C9 -119.0(6)
C2 Rh1 C4 C9 -157.8(5)
C1 Rh1 C4 C9 159.8(6)
S1 Rh1 C4 C9 -15.8(5)
C5 Rh1 C4 C9 123.3(6)
S2 Rh1 C4 C9 100.8(5)
S3 Rh1 C4 C9 -100.5(5)
Rh2 Rh1 C4 C9 34.7(5)
C5 C4 C3 C2 1.7(6)
C9 C4 C3 C2 -174.6(5)
Rh1 C4 C3 C2 64.2(4)
C5 C4 C3 C8 175.3(5)
C9 C4 C3 C8 -1.0(9)
Rh1 C4 C3 C8 -122.1(6)
C5 C4 C3 Rh1 -62.6(4)
C9 C4 C3 Rh1 121.1(6)
C1 Rh1 C3 C2 -37.8(3)
C4 Rh1 C3 C2 -115.9(4)
S1 Rh1 C3 C2 161.4(3)
C5 Rh1 C3 C2 -79.6(3)
S2 Rh1 C3 C2 -19.4(5)
S3 Rh1 C3 C2 76.8(3)
Rh2 Rh1 C3 C2 -166.8(2)
C2 Rh1 C3 C4 115.9(4)
C1 Rh1 C3 C4 78.1(3)
S1 Rh1 C3 C4 -82.7(3)
C5 Rh1 C3 C4 36.3(3)
S2 Rh1 C3 C4 96.5(4)
S3 Rh1 C3 C4 -167.3(3)
Rh2 Rh1 C3 C4 -50.9(4)
C2 Rh1 C3 C8 -120.8(6)
C1 Rh1 C3 C8 -158.6(6)
C4 Rh1 C3 C8 123.3(6)
S1 Rh1 C3 C8 40.6(5)
C5 Rh1 C3 C8 159.6(6)
S2 Rh1 C3 C8 -140.2(4)
S3 Rh1 C3 C8 -44.1(5)
Rh2 Rh1 C3 C8 72.4(6)
C4 C3 C2 C1 -2.5(6)
C8 C3 C2 C1 -176.2(5)
Rh1 C3 C2 C1 63.8(4)
C4 C3 C2 C7 172.9(5)
C8 C3 C2 C7 -0.8(9)
Rh1 C3 C2 C7 -120.7(6)
C4 C3 C2 Rh1 -66.4(4)
C8 C3 C2 Rh1 119.9(5)
C3 Rh1 C2 C1 -116.2(4)
C4 Rh1 C2 C1 -77.9(3)
S1 Rh1 C2 C1 -143.8(3)
C5 Rh1 C2 C1 -36.9(3)
S2 Rh1 C2 C1 54.6(3)
S3 Rh1 C2 C1 136.9(3)
Rh2 Rh1 C2 C1 28.2(9)
C1 Rh1 C2 C3 116.2(4)
C4 Rh1 C2 C3 38.2(3)
S1 Rh1 C2 C3 -27.6(4)
C5 Rh1 C2 C3 79.2(3)
S2 Rh1 C2 C3 170.8(2)
S3 Rh1 C2 C3 -106.9(3)
Rh2 Rh1 C2 C3 144.3(6)
C3 Rh1 C2 C7 120.7(6)
C1 Rh1 C2 C7 -123.1(7)
C4 Rh1 C2 C7 159.0(6)
S1 Rh1 C2 C7 93.1(5)
C5 Rh1 C2 C7 -160.1(6)
S2 Rh1 C2 C7 -68.5(5)
S3 Rh1 C2 C7 13.8(5)
Rh2 Rh1 C2 C7 -94.9(8)
C3 C2 C1 C5 2.5(6)
C7 C2 C1 C5 -173.0(5)
Rh1 C2 C1 C5 64.3(4)
C3 C2 C1 C6 176.7(5)
C7 C2 C1 C6 1.2(9)
Rh1 C2 C1 C6 -121.4(5)
C3 C2 C1 Rh1 -61.9(4)
C7 C2 C1 Rh1 122.7(6)
C4 C5 C1 C2 -1.5(6)
C10 C5 C1 C2 172.7(5)
Rh1 C5 C1 C2 -61.4(4)
C4 C5 C1 C6 -175.7(5)
C10 C5 C1 C6 -1.6(9)
Rh1 C5 C1 C6 124.3(5)
C4 C5 C1 Rh1 59.9(4)
C10 C5 C1 Rh1 -125.9(5)
C3 Rh1 C1 C2 38.8(3)
C4 Rh1 C1 C2 81.8(4)
S1 Rh1 C1 C2 92.9(4)
C5 Rh1 C1 C2 117.7(5)
S2 Rh1 C1 C2 -133.3(3)
S3 Rh1 C1 C2 -49.8(4)
Rh2 Rh1 C1 C2 -172.8(3)
C3 Rh1 C1 C5 -78.9(3)
C2 Rh1 C1 C5 -117.7(5)
C4 Rh1 C1 C5 -35.9(3)
S1 Rh1 C1 C5 -24.8(5)
S2 Rh1 C1 C5 109.0(3)
S3 Rh1 C1 C5 -167.5(3)
Rh2 Rh1 C1 C5 69.5(4)
C3 Rh1 C1 C6 158.7(6)
C2 Rh1 C1 C6 119.9(6)
C4 Rh1 C1 C6 -158.3(6)
S1 Rh1 C1 C6 -147.2(4)
C5 Rh1 C1 C6 -122.4(6)
S2 Rh1 C1 C6 -13.4(5)
S3 Rh1 C1 C6 70.1(5)
Rh2 Rh1 C1 C6 -52.9(6)
